data_2010817
loop_
_publ_author_name
'Moon, Hyoung-Sil'
'Kim, Chong-Hyeak'
'Lee, Sueg-Geun'

_publ_section_title
;
 One-dimensional polymeric chain structure of
 bis(aniline)dithiocyanatocadmium(II)
;
_journal_issue 4
_journal_name_full 'Acta Crystallographica Section C'
_journal_page_first 425
_journal_page_last 426
_journal_paper_doi 10.1107/S0108270100000160
_journal_volume 56
_journal_year 2000
_chemical_formula_iupac '[Cd(CNS)2 (C6 H7 N)2]'
_chemical_formula_moiety 'C14 H14 Cd N4 S2'
_chemical_formula_sum 'C14 H14 Cd N4 S2'
_chemical_formula_weight 414.81
_chemical_name_systematic ' Bis(aniline)dithiocyanatocadmium(II)'
_space_group_IT_number 14
_symmetry_cell_setting monoclinic
_symmetry_space_group_name_Hall '-P 2ybc'
_symmetry_space_group_name_H-M 'P 1 21/c 1'
_audit_creation_method SHELXL-97
_cell_angle_alpha 90.00
_cell_angle_beta 100.466(9)
_cell_angle_gamma 90.00
_cell_formula_units_Z 2
_cell_length_a 11.1132(13)
_cell_length_b 5.8547(6)
_cell_length_c 13.1706(13)
_cell_measurement_reflns_used 39
_cell_measurement_temperature 293(2)
_cell_measurement_theta_max 12.50
_cell_measurement_theta_min 4.68
_cell_volume 842.68(16)
_computing_cell_refinement XSCANS
_computing_data_collection 'XSCANS (Siemens, 1996)'
_computing_data_reduction 'SHELXTL (Siemens, 1997)'
_computing_molecular_graphics SHELXTL
_computing_publication_material SHELXTL
_computing_structure_refinement 'SHELXL97 (Sheldrick, 1997)'
_computing_structure_solution 'SHELXS97 (Sheldrick, 1990)'
_diffrn_ambient_temperature 293(2)
_diffrn_measured_fraction_theta_full .999
_diffrn_measured_fraction_theta_max .999
_diffrn_measurement_device_type 'Siemens P4'
_diffrn_measurement_method '2\q/\w scans'
_diffrn_radiation_monochromator graphite
_diffrn_radiation_source 'fine-focus sealed tube'
_diffrn_radiation_type MoK\a
_diffrn_radiation_wavelength .71073
_diffrn_reflns_av_R_equivalents .0206
_diffrn_reflns_av_sigmaI/netI .0289
_diffrn_reflns_limit_h_max 14
_diffrn_reflns_limit_h_min -1
_diffrn_reflns_limit_k_max 7
_diffrn_reflns_limit_k_min -1
_diffrn_reflns_limit_l_max 17
_diffrn_reflns_limit_l_min -17
_diffrn_reflns_number 2664
_diffrn_reflns_theta_full 27.50
_diffrn_reflns_theta_max 27.50
_diffrn_reflns_theta_min 1.86
_diffrn_standards_decay_% 0
_diffrn_standards_interval_count 97
_diffrn_standards_number 3
_exptl_absorpt_coefficient_mu 1.541
_exptl_absorpt_correction_T_max .712
_exptl_absorpt_correction_T_min .510
_exptl_absorpt_correction_type empirical
_exptl_absorpt_process_details '(North et al., 1968)'
_exptl_crystal_colour pale_yellow
_exptl_crystal_density_diffrn 1.635
_exptl_crystal_density_meas 1.64
_exptl_crystal_density_method 'flotation in mesitylene-bromoform'
_exptl_crystal_description block
_exptl_crystal_F_000 412
_exptl_crystal_size_max .40
_exptl_crystal_size_mid .31
_exptl_crystal_size_min .22
_refine_diff_density_max .248
_refine_diff_density_min -.474
_refine_ls_extinction_coef .0317(14)
_refine_ls_extinction_method 'SHELXL97 (Sheldrick, 1997)'
_refine_ls_goodness_of_fit_ref 1.046
_refine_ls_hydrogen_treatment mixed
_refine_ls_matrix_type full
_refine_ls_number_parameters 98
_refine_ls_number_reflns 1943
_refine_ls_number_restraints 0
_refine_ls_restrained_S_all 1.046
_refine_ls_R_factor_all .0314
_refine_ls_R_factor_gt .0250
_refine_ls_shift/su_max .000
_refine_ls_shift/su_mean .000
_refine_ls_structure_factor_coef Fsqd
_refine_ls_weighting_details 'calc w = 1/[\s^2^(Fo^2^)+(0.0289P)^2^+0.2220P] where P=(Fo^2^+2Fc^2^)/3'
_refine_ls_weighting_scheme calc
_refine_ls_wR_factor_ref .0677
_reflns_number_gt 1616
_reflns_number_total 1943
_reflns_threshold_expression I>2\s(I)
_cod_data_source_file ja1012.cif
_cod_data_source_block I
_cod_depositor_comments
;
The following automatic conversions were performed:
'_symmetry_cell_setting' value 'Monoclinic' changed to 'monoclinic'
according to '/home/saulius/struct/CIF-dictionaries/cif_core.dic'
dictionary named 'cif_core.dic' version 2.4.1 from 2010-06-29.

Automatic conversion script
Id: cif_fix_enum 1527 2010-12-29 10:47:43Z saulius 

The following automatic conversions were performed:

'_symmetry_cell_setting' value 'Monoclinic' changed to 'monoclinic'
according to /home/saulius/struct/CIF-dictionaries/cif_core.dic
dictionary named 'cif_core.dic' version 2.4.1 from 2010-06-29.

Automatic conversion script
Id: cif_fix_values 1715 2011-07-08 13:25:40Z adriana 
;
_cod_original_sg_symbol_H-M 'P 21/c'
_cod_database_code 2010817
_cod_database_fobs_code 2010817

loop_
_symmetry_equiv_pos_as_xyz
'x, y, z'
'-x, y+1/2, -z+1/2'
'-x, -y, -z'
'x, -y-1/2, z-1/2'

loop_
_atom_site_label
_atom_site_fract_x
_atom_site_fract_y
_atom_site_fract_z
_atom_site_U_iso_or_equiv
_atom_site_adp_type
_atom_site_calc_flag
_atom_site_refinement_flags
_atom_site_occupancy
_atom_site_disorder_assembly
_atom_site_disorder_group
_atom_site_type_symbol
Cd1 .0000 .5000 .5000 .04603(11) Uani d S 1 . . Cd
S1 -.10627(8) .74326(10) .63889(5) .0663(2) Uani d . 1 . . S
C1 -.0890(2) 1.0014(3) .59413(18) .0442(5) Uani d . 1 . . C
N1 -.0779(2) 1.1809(3) .56386(16) .0564(5) Uani d . 1 . . N
N10 -.1773(2) .5709(4) .37581(16) .0563(5) Uani d . 1 . . N
H10A -.2129 .6990 .3939 .068 Uiso calc R 1 . . H
H10B -.1545 .5978 .3147 .068 Uiso calc R 1 . . H
C11 -.2668(2) .3916(5) .36198(18) .0528(6) Uani d . 1 . . C
C12 -.2635(2) .2250(5) .2885(2) .0607(6) Uani d . 1 . . C
H12A -.2048 .2314 .2464 .073 Uiso calc R 1 . . H
C13 -.3465(3) .0503(6) .2777(3) .0742(8) Uani d . 1 . . C
H13A -.3443 -.0611 .2277 .089 Uiso calc R 1 . . H
C14 -.4337(3) .0375(6) .3403(4) .0826(10) Uani d . 1 . . C
H14A -.4897 -.0821 .3331 .099 Uiso calc R 1 . . H
C15 -.4362(3) .2026(7) .4122(3) .0835(10) Uani d . 1 . . C
H15A -.4949 .1958 .4543 .100 Uiso calc R 1 . . H
C16 -.3526(3) .3819(6) .4243(2) .0680(7) Uani d . 1 . . C
H16A -.3550 .4935 .4742 .082 Uiso calc R 1 . . H

loop_
_atom_site_aniso_label
_atom_site_aniso_U_11
_atom_site_aniso_U_22
_atom_site_aniso_U_33
_atom_site_aniso_U_12
_atom_site_aniso_U_13
_atom_site_aniso_U_23
Cd1 .06856(18) .02665(14) .04478(15) -.00455(10) .01534(10) .00278(8)
S1 .1231(6) .0290(3) .0606(3) -.0041(3) .0535(4) .0022(3)
C1 .0662(13) .0304(11) .0400(10) -.0033(10) .0203(9) -.0043(8)
N1 .0834(14) .0314(10) .0610(12) -.0019(10) .0301(11) .0038(9)
N10 .0726(14) .0475(11) .0507(11) .0015(11) .0160(10) .0094(10)
C11 .0567(14) .0506(15) .0516(12) .0068(12) .0113(10) .0105(11)
C12 .0597(14) .0618(17) .0613(14) .0038(13) .0130(11) -.0025(13)
C13 .0692(18) .0599(17) .089(2) .0040(15) .0015(16) -.0072(16)
C14 .0660(18) .065(2) .114(3) -.0063(15) .0080(19) .0123(19)
C15 .0694(18) .086(2) .103(2) .0017(17) .0379(18) .022(2)
C16 .0792(18) .0639(19) .0667(16) .0106(16) .0289(14) .0056(14)

loop_
_atom_type_symbol
_atom_type_description
_atom_type_scat_dispersion_real
_atom_type_scat_dispersion_imag
_atom_type_scat_source
C C .0033 .0016 'International Tables Vol C Tables 4.2.6.8 and 6.1.1.4'
H H .0000 .0000 'International Tables Vol C Tables 4.2.6.8 and 6.1.1.4'
N N .0061 .0033 'International Tables Vol C Tables 4.2.6.8 and 6.1.1.4'
S S .1246 .1234 'International Tables Vol C Tables 4.2.6.8 and 6.1.1.4'
Cd Cd -.8075 1.2024 'International Tables Vol C Tables 4.2.6.8 and 6.1.1.4'

loop_
_geom_angle_atom_site_label_1
_geom_angle_atom_site_label_2
_geom_angle_atom_site_label_3
_geom_angle_site_symmetry_1
_geom_angle_site_symmetry_3
_geom_angle
_geom_angle_publ_flag
N1 Cd1 N1 1_545 3_576 180.0 ?
N1 Cd1 N10 1_545 . 94.27(8) yes
N1 Cd1 N10 3_576 . 85.73(8) ?
N1 Cd1 N10 1_545 3_566 85.73(8) ?
N1 Cd1 N10 3_576 3_566 94.27(8) ?
N10 Cd1 N10 . 3_566 180.0 ?
N1 Cd1 S1 1_545 3_566 93.37(5) ?
N1 Cd1 S1 3_576 3_566 86.63(5) ?
N10 Cd1 S1 . 3_566 92.04(6) ?
N10 Cd1 S1 3_566 3_566 87.96(6) ?
N1 Cd1 S1 1_545 . 86.63(5) yes
N1 Cd1 S1 3_576 . 93.37(5) ?
N10 Cd1 S1 . . 87.96(6) yes
N10 Cd1 S1 3_566 . 92.04(6) ?
S1 Cd1 S1 3_566 . 180.000(18) ?
C1 S1 Cd1 . . 98.36(8) yes
N1 C1 S1 . . 179.2(2) yes
C1 N1 Cd1 . 1_565 163.1(2) yes
C11 N10 Cd1 . . 115.59(16) yes
C11 N10 H10A . . 108.4 ?
Cd1 N10 H10A . . 108.4 ?
C11 N10 H10B . . 108.4 ?
Cd1 N10 H10B . . 108.4 ?
H10A N10 H10B . . 107.4 ?
C16 C11 C12 . . 120.1(3) yes
C16 C11 N10 . . 119.8(3) yes
C12 C11 N10 . . 120.0(2) yes
C13 C12 C11 . . 119.9(3) yes
C13 C12 H12A . . 120.0 ?
C11 C12 H12A . . 120.0 ?
C12 C13 C14 . . 120.7(3) yes
C12 C13 H13A . . 119.7 ?
C14 C13 H13A . . 119.7 ?
C15 C14 C13 . . 118.8(3) yes
C15 C14 H14A . . 120.6 ?
C13 C14 H14A . . 120.6 ?
C14 C15 C16 . . 121.3(3) yes
C14 C15 H15A . . 119.3 ?
C16 C15 H15A . . 119.3 ?
C11 C16 C15 . . 119.1(3) yes
C11 C16 H16A . . 120.4 ?
C15 C16 H16A . . 120.4 ?

loop_
_geom_bond_atom_site_label_1
_geom_bond_atom_site_label_2
_geom_bond_site_symmetry_2
_geom_bond_distance
_geom_bond_publ_flag
Cd1 N1 1_545 2.283(2) yes
Cd1 N1 3_576 2.283(2) ?
Cd1 N10 . 2.358(2) yes
Cd1 N10 3_566 2.358(2) ?
Cd1 S1 3_566 2.7485(6) ?
Cd1 S1 . 2.7485(6) yes
S1 C1 . 1.646(2) yes
C1 N1 . 1.139(3) yes
N1 Cd1 1_565 2.2830(19) ?
N10 C11 . 1.434(4) yes
N10 H10A . .9000 ?
N10 H10B . .9000 ?
C11 C16 . 1.368(3) yes
C11 C12 . 1.379(4) yes
C12 C13 . 1.368(4) yes
C12 H12A . .9300 ?
C13 C14 . 1.384(6) yes
C13 H13A . .9300 ?
C14 C15 . 1.358(5) yes
C14 H14A . .9300 ?
C15 C16 . 1.391(4) yes
C15 H15A . .9300 ?
C16 H16A . .9300 ?

loop_
_geom_torsion_atom_site_label_1
_geom_torsion_atom_site_label_2
_geom_torsion_atom_site_label_3
_geom_torsion_atom_site_label_4
_geom_torsion_site_symmetry_1
_geom_torsion_site_symmetry_4
_geom_torsion
N1 Cd1 S1 C1 1_545 . -168.68(11)
N1 Cd1 S1 C1 3_576 . 11.32(11)
N10 Cd1 S1 C1 . . -74.28(12)
N10 Cd1 S1 C1 3_566 . 105.72(12)
S1 Cd1 S1 C1 3_566 . 5E1(10)
Cd1 S1 C1 N1 . . 17E1(10)
S1 C1 N1 Cd1 . 1_565 15E1(2)
N1 Cd1 N10 C11 1_545 . -10.38(18)
N1 Cd1 N10 C11 3_576 . 169.62(18)
N10 Cd1 N10 C11 3_566 . 16E1(10)
S1 Cd1 N10 C11 3_566 . 83.15(17)
S1 Cd1 N10 C11 . . -96.85(17)
Cd1 N10 C11 C16 . . 86.1(3)
Cd1 N10 C11 C12 . . -91.5(2)
C16 C11 C12 C13 . . .3(4)
N10 C11 C12 C13 . . 178.0(3)
C11 C12 C13 C14 . . -.5(5)
C12 C13 C14 C15 . . .5(5)
C13 C14 C15 C16 . . -.4(5)
C12 C11 C16 C15 . . -.2(4)
N10 C11 C16 C15 . . -177.9(3)
C14 C15 C16 C11 . . .3(5)
